data_1561198
loop_
_publ_author_name
'Xiao, Li-Na'
'Zhang, Hao'
'Zhang, Ting-Ting'
'Zhang, Xiao'
'Cui, Xiao-Bing'

_publ_section_title
;
 Two new POMOF compounds constructed from polyoxoanions, metals and
 organic ligands
;
_journal_name_full 'Journal of Solid State Chemistry'
_journal_page_first 11
_journal_page_last 18
_journal_paper_doi 10.1016/j.jssc.2017.12.025
_journal_volume 259
_journal_year 2018
_chemical_formula_sum 'C36 H36 Cu3 Mo12 N8 O42 P V2'
_chemical_formula_weight 2727.48
_space_group_crystal_system triclinic
_space_group_IT_number 2
_space_group_name_Hall '-P 1'
_space_group_name_H-M_alt 'P -1'
_atom_sites_solution_hydrogens geom
_cell_angle_alpha 98.64(3)
_cell_angle_beta 99.090(17)
_cell_angle_gamma 100.40(3)
_cell_formula_units_Z 1
_cell_length_a 10.826(4)
_cell_length_b 10.876(2)
_cell_length_c 13.584(3)
_cell_measurement_reflns_used 24429
_cell_measurement_temperature 293(2)
_cell_measurement_theta_max 27.55
_cell_measurement_theta_min 3.02
_cell_volume 1526.9(8)
_computing_cell_refinement 'Bruker XSCANS'
_computing_data_collection 'Bruker XSCANS'
_computing_data_reduction 'SHELXL-2014/7 (Sheldrick, 2014)'
_computing_molecular_graphics 'SHELXL-2014/7 (Sheldrick, 2014)'
_computing_publication_material 'SHELXL-2014/7 (Sheldrick, 2014)'
_computing_structure_refinement 'SHELXL-2014/7 (Sheldrick, 2014)'
_computing_structure_solution 'SHELXL-2014/7 (Sheldrick, 2014)'
_diffrn_ambient_temperature 293(2)
_diffrn_measured_fraction_theta_full 0.992
_diffrn_measured_fraction_theta_max 0.980
_diffrn_measurement_device_type 'Bruker P4'
_diffrn_measurement_method '\w scans'
_diffrn_radiation_type MoK\a
_diffrn_radiation_wavelength 0.71073
_diffrn_reflns_av_R_equivalents 0.0265
_diffrn_reflns_av_unetI/netI 0.0351
_diffrn_reflns_Laue_measured_fraction_full 0.992
_diffrn_reflns_Laue_measured_fraction_max 0.980
_diffrn_reflns_limit_h_max 14
_diffrn_reflns_limit_h_min -11
_diffrn_reflns_limit_k_max 14
_diffrn_reflns_limit_k_min -13
_diffrn_reflns_limit_l_max 17
_diffrn_reflns_limit_l_min -17
_diffrn_reflns_number 14776
_diffrn_reflns_point_group_measured_fraction_full 0.992
_diffrn_reflns_point_group_measured_fraction_max 0.980
_diffrn_reflns_theta_full 25.242
_diffrn_reflns_theta_max 27.485
_diffrn_reflns_theta_min 3.022
_exptl_absorpt_coefficient_mu 3.819
_exptl_absorpt_correction_T_max 1.0000
_exptl_absorpt_correction_T_min 0.6465
_exptl_absorpt_correction_type empirical
_exptl_crystal_colour dark
_exptl_crystal_density_diffrn 2.966
_exptl_crystal_description block
_exptl_crystal_F_000 1296
_exptl_crystal_size_max 0.356
_exptl_crystal_size_mid 0.205
_exptl_crystal_size_min 0.147
_refine_diff_density_max 2.511
_refine_diff_density_min -3.371
_refine_diff_density_rms 0.310
_refine_ls_extinction_coef .
_refine_ls_extinction_method none
_refine_ls_goodness_of_fit_ref 1.044
_refine_ls_hydrogen_treatment constr
_refine_ls_matrix_type full
_refine_ls_number_parameters 520
_refine_ls_number_reflns 6844
_refine_ls_number_restraints 510
_refine_ls_restrained_S_all 1.061
_refine_ls_R_factor_all 0.0699
_refine_ls_R_factor_gt 0.0642
_refine_ls_shift/su_max 0.000
_refine_ls_shift/su_mean 0.000
_refine_ls_structure_factor_coef Fsqd
_refine_ls_weighting_details 'w=1/[\s^2^(Fo^2^)+(0.1294P)^2^+21.3663P] where P=(Fo^2^+2Fc^2^)/3'
_refine_ls_weighting_scheme calc
_refine_ls_wR_factor_gt 0.1974
_refine_ls_wR_factor_ref 0.2036
_reflns_Friedel_coverage 0.000
_reflns_Friedel_fraction_full .
_reflns_Friedel_fraction_max .
_reflns_number_gt 6068
_reflns_number_total 6844
_reflns_threshold_expression 'I > 2\s(I)'
_cod_data_source_file mmc2.cif
_cod_data_source_block k1
_cod_original_cell_volume 1526.9(7)
_cod_database_code 1561198
_shelx_space_group_comment
;
The symmetry employed for this shelxl refinement is uniquely defined
by the following loop, which should always be used as a source of
symmetry information in preference to the above space-group names.
They are only intended as comments.
;

loop_
_space_group_symop_operation_xyz
'x, y, z'
'-x, -y, -z'

loop_
_atom_site_label
_atom_site_type_symbol
_atom_site_fract_x
_atom_site_fract_y
_atom_site_fract_z
_atom_site_U_iso_or_equiv
_atom_site_adp_type
_atom_site_occupancy
_atom_site_site_symmetry_order
_atom_site_calc_flag
_atom_site_refinement_flags_posn
_atom_site_refinement_flags_adp
_atom_site_refinement_flags_occupancy
_atom_site_disorder_assembly
_atom_site_disorder_group
Mo1 Mo 0.79665(9) 0.42422(9) 0.17903(7) 0.0346(2) Uani 1 1 d . . . . .
Mo2 Mo 0.82491(7) 0.72163(6) 0.10216(6) 0.02110(19) Uani 1 1 d . . . . .
Mo3 Mo 0.96792(6) 0.19931(6) 0.08463(5) 0.01477(18) Uani 1 1 d . . . . .
Mo4 Mo 0.66019(6) 0.42060(7) -0.07288(7) 0.0253(2) Uani 1 1 d . . . . .
Mo5 Mo 1.13201(7) 0.50509(7) 0.25797(5) 0.02222(19) Uani 1 1 d . . . . .
Mo6 Mo 1.16063(9) 0.79633(8) 0.16974(7) 0.0323(2) Uani 1 1 d . . . . .
N1 N 0.6327(10) 0.5918(9) 0.4368(8) 0.044(2) Uani 1 1 d . . . . .
C1 C 0.5917(12) 0.6310(10) 0.3495(9) 0.045(3) Uani 1 1 d . . . . .
H1A H 0.5646 0.5715 0.2896 0.054 Uiso 1 1 calc R U . . .
C2 C 0.5890(12) 0.7569(10) 0.3472(8) 0.042(3) Uani 1 1 d . . . . .
H2A H 0.5613 0.7808 0.2859 0.050 Uiso 1 1 calc R U . . .
C3 C 0.6274(8) 0.8489(8) 0.4359(6) 0.0243(17) Uani 1 1 d . . . . .
C4 C 0.6270(8) 0.9846(8) 0.4356(6) 0.0236(16) Uani 1 1 d . . . . .
C5 C 0.5555(11) 1.0255(10) 0.3571(8) 0.039(2) Uani 1 1 d . . . . .
H5A H 0.5042 0.9655 0.3034 0.047 Uiso 1 1 calc R U . . .
C6 C 0.5590(14) 1.1515(11) 0.3572(9) 0.049(3) Uani 1 1 d . . . . .
H6A H 0.5093 1.1749 0.3037 0.059 Uiso 1 1 calc R U . . .
N2 N 0.6320(9) 1.2431(8) 0.4324(8) 0.040(2) Uani 1 1 d . . . . .
C7 C 0.6965(10) 1.2045(9) 0.5116(9) 0.038(2) Uani 1 1 d . . . . .
H7A H 0.7433 1.2656 0.5665 0.046 Uiso 1 1 calc R U . . .
C8 C 0.6957(10) 1.0801(9) 0.5143(7) 0.032(2) Uani 1 1 d . . . . .
H8A H 0.7425 1.0586 0.5704 0.038 Uiso 1 1 calc R U . . .
C9 C 0.6690(10) 0.8071(10) 0.5244(7) 0.035(2) Uani 1 1 d . . . . .
H9A H 0.6962 0.8648 0.5853 0.042 Uiso 1 1 calc R U . . .
C10 C 0.6700(12) 0.6796(10) 0.5222(8) 0.041(2) Uani 1 1 d . . . . .
H10A H 0.6977 0.6537 0.5826 0.049 Uiso 1 1 calc R U . . .
V1 V 0.74262(12) 0.68210(12) -0.13345(11) 0.0204(3) Uani 1 1 d . . . . .
P1 P 1.0000 0.5000 0.0000 0.0089(4) Uani 1 2 d S . P . .
O1 O 1.1135(9) 0.5671(10) 0.0909(8) 0.0137(18) Uani 0.5 1 d . U P . .
O2 O 0.9840(10) 0.4319(10) 0.0884(8) 0.0151(18) Uani 0.5 1 d . U P . .
O3 O 0.9998(10) 0.6403(9) 0.0272(8) 0.0158(18) Uani 0.5 1 d . U P . .
O4 O 0.8746(10) 0.5166(10) 0.0371(8) 0.0163(18) Uani 0.5 1 d . U P . .
O5 O 0.8455(7) 0.2637(8) 0.1412(7) 0.0480(19) Uani 1 1 d . U . . .
O6 O 0.9846(7) 0.7954(9) 0.1717(5) 0.0431(17) Uani 1 1 d . U . . .
O7 O 1.1996(8) 0.5046(7) 0.3781(5) 0.0409(18) Uani 1 1 d . U . . .
O8 O 0.8671(6) 0.1486(9) -0.0411(5) 0.0448(18) Uani 1 1 d . U . . .
O9 O 0.9617(7) 0.0653(7) 0.1280(7) 0.048(2) Uani 1 1 d . U . . .
O10 O 0.7086(8) 0.3911(7) 0.2632(6) 0.0420(19) Uani 1 1 d . U . . .
O11 O 0.6414(7) 0.7520(7) -0.1876(7) 0.047(2) Uani 1 1 d . U . . .
O12 O 0.7939(9) 0.5992(7) 0.1782(6) 0.052(2) Uani 1 1 d . U . . .
O13 O 0.9640(7) 0.4780(8) 0.2664(7) 0.0490(19) Uani 1 1 d . U . . .
O14 O 0.8720(6) 0.7890(7) -0.0234(5) 0.0328(14) Uani 1 1 d . U . . .
O15 O 1.2340(7) 0.9275(7) 0.2461(5) 0.0379(17) Uani 1 1 d . U . . .
O16 O 0.7419(8) 0.8263(8) 0.1442(6) 0.0436(18) Uani 1 1 d . U . . .
O17 O 0.6984(8) 0.6095(6) -0.0183(6) 0.0410(17) Uani 1 1 d . U . . .
O18 O 1.1057(6) 0.3178(6) 0.1944(5) 0.0302(13) Uani 1 1 d . U . . .
O19 O 0.7175(8) 0.5013(6) -0.1880(7) 0.0410(16) Uani 1 1 d . U . . .
O20 O 0.5041(6) 0.3917(6) -0.1134(5) 0.0296(14) Uani 1 1 d . U . . .
O21 O 0.7014(9) 0.2727(8) -0.1255(8) 0.056(2) Uani 1 1 d . U . . .
O22 O 1.1514(9) 0.6735(8) 0.2583(7) 0.0495(18) Uani 1 1 d . U . . .
O23 O 0.6783(9) 0.3848(7) 0.0530(7) 0.057(2) Uani 1 1 d . U . . .
Cu1 Cu 0.64165(18) 0.41897(14) 0.43124(17) 0.0626(5) Uani 1 1 d . . . . .
Cu2 Cu 1.0094(10) 0.5044(8) 0.5188(3) 0.0380(12) Uani 0.5 1 d . . P . .
C13 C 0.9956(9) 0.9327(7) 0.5012(6) 0.0236(17) Uani 1 1 d . . . . .
C12 C 0.9589(10) 0.8398(9) 0.4143(7) 0.0306(19) Uani 1 1 d . . . . .
H12A H 0.9338 0.8636 0.3525 0.037 Uiso 1 1 calc R U . . .
N3 N 0.9921(9) 0.6743(8) 0.5042(8) 0.043(2) Uani 1 1 d . . . . .
C11 C 0.9582(10) 0.7172(9) 0.4162(9) 0.038(2) Uani 1 1 d . . . . .
H11A H 0.9338 0.6589 0.3555 0.045 Uiso 1 1 calc R U . . .
C15 C 1.0242(12) 0.7593(10) 0.5897(9) 0.042(3) Uani 1 1 d . . . . .
H15A H 1.0455 0.7317 0.6505 0.050 Uiso 1 1 calc R U . . .
C14 C 1.0272(12) 0.8881(9) 0.5918(8) 0.038(2) Uani 1 1 d . . . . .
H14A H 1.0502 0.9448 0.6533 0.045 Uiso 1 1 calc R U . . .
N4 N 0.5917(6) 0.0880(6) -0.0010(6) 0.0201(13) Uani 1 1 d . . . . .
C16 C 0.5227(19) 0.0304(19) -0.1068(14) 0.031(4) Uani 0.5 1 d . . P . .
C17 C 0.6148(17) -0.0342(15) -0.0604(17) 0.030(4) Uani 0.5 1 d . . P . .
C18 C 0.6405(16) -0.0071(17) 0.0511(16) 0.029(4) Uani 0.5 1 d . . P . .
C19 C 0.5931(19) 0.0716(18) 0.1064(15) 0.032(4) Uani 0.5 1 d . . P . .
C20 C 0.4955(15) 0.1442(15) 0.0533(14) 0.023(3) Uani 0.5 1 d . . P . .
C21 C 0.4715(17) 0.1182(16) -0.0459(16) 0.029(4) Uani 0.5 1 d . . P . .

loop_
_atom_site_aniso_label
_atom_site_aniso_U_11
_atom_site_aniso_U_22
_atom_site_aniso_U_33
_atom_site_aniso_U_23
_atom_site_aniso_U_13
_atom_site_aniso_U_12
Mo1 0.0351(5) 0.0359(5) 0.0303(4) 0.0068(3) 0.0084(3) -0.0011(3)
Mo2 0.0209(4) 0.0122(3) 0.0299(4) -0.0017(3) 0.0058(3) 0.0064(2)
Mo3 0.0158(3) 0.0088(3) 0.0190(3) 0.0056(2) 0.0009(2) 0.0002(2)
Mo4 0.0083(3) 0.0202(4) 0.0488(5) 0.0189(3) 0.0011(3) 0.0002(2)
Mo5 0.0280(4) 0.0269(4) 0.0147(3) 0.0108(3) 0.0035(3) 0.0079(3)
Mo6 0.0352(5) 0.0228(4) 0.0375(5) 0.0027(3) 0.0116(4) 0.0009(3)
N1 0.059(6) 0.029(4) 0.051(6) 0.011(4) 0.021(5) 0.018(4)
C1 0.061(7) 0.028(5) 0.039(6) -0.008(4) 0.002(5) 0.011(5)
C2 0.062(7) 0.028(5) 0.031(5) 0.003(4) -0.003(5) 0.010(5)
C3 0.023(4) 0.026(4) 0.022(4) 0.003(3) 0.001(3) 0.004(3)
C4 0.027(4) 0.020(4) 0.023(4) 0.003(3) 0.004(3) 0.005(3)
C5 0.047(6) 0.036(5) 0.029(5) 0.007(4) -0.008(4) 0.010(4)
C6 0.075(9) 0.039(6) 0.034(5) 0.010(5) -0.002(5) 0.020(6)
N2 0.045(5) 0.026(4) 0.053(6) 0.008(4) 0.020(4) 0.005(4)
C7 0.037(5) 0.026(5) 0.045(6) -0.006(4) 0.012(4) 0.000(4)
C8 0.034(5) 0.031(5) 0.022(4) -0.003(4) -0.004(4) 0.000(4)
C9 0.046(6) 0.037(5) 0.026(4) 0.006(4) 0.006(4) 0.021(4)
C10 0.060(7) 0.036(5) 0.033(5) 0.012(4) 0.010(5) 0.020(5)
V1 0.0128(6) 0.0168(6) 0.0332(8) 0.0131(5) -0.0016(5) 0.0051(5)
P1 0.0070(10) 0.0082(11) 0.0115(11) 0.0027(9) 0.0013(8) 0.0010(8)
O1 0.008(4) 0.015(4) 0.018(4) 0.002(3) 0.001(3) 0.004(3)
O2 0.015(4) 0.018(4) 0.016(4) 0.007(3) 0.006(3) 0.006(3)
O3 0.017(4) 0.009(4) 0.025(4) 0.008(3) 0.007(3) 0.006(3)
O4 0.014(4) 0.015(4) 0.022(4) 0.003(3) 0.008(3) 0.005(3)
O5 0.023(3) 0.046(4) 0.058(4) -0.032(3) -0.001(3) 0.006(3)
O6 0.026(3) 0.074(4) 0.024(3) 0.007(3) 0.009(3) -0.005(3)
O7 0.058(5) 0.029(3) 0.025(3) 0.004(3) -0.016(3) 0.004(3)
O8 0.019(3) 0.087(5) 0.020(3) 0.010(3) 0.004(2) -0.010(3)
O9 0.030(4) 0.029(4) 0.083(6) 0.041(4) -0.005(4) -0.003(3)
O10 0.046(4) 0.028(3) 0.049(4) -0.006(3) 0.032(4) -0.009(3)
O11 0.025(3) 0.040(4) 0.080(6) 0.036(4) -0.006(4) 0.010(3)
O12 0.071(4) 0.019(3) 0.048(4) 0.009(3) -0.026(3) -0.011(3)
O13 0.029(3) 0.042(4) 0.056(4) -0.034(3) -0.006(3) 0.004(3)
O14 0.027(3) 0.035(3) 0.029(3) -0.004(3) 0.011(2) -0.008(3)
O15 0.040(4) 0.039(4) 0.021(3) 0.001(3) 0.000(3) -0.021(3)
O16 0.045(4) 0.043(4) 0.058(5) 0.012(4) 0.029(4) 0.027(3)
O17 0.048(4) 0.024(3) 0.038(3) 0.012(3) -0.008(3) -0.016(3)
O18 0.020(3) 0.034(3) 0.029(3) -0.005(2) 0.006(2) -0.005(2)
O19 0.048(4) 0.022(3) 0.065(4) 0.018(3) 0.037(3) 0.010(3)
O20 0.018(3) 0.029(3) 0.041(4) 0.012(3) -0.001(3) 0.004(2)
O21 0.067(4) 0.042(4) 0.092(5) 0.040(4) 0.060(4) 0.032(3)
O22 0.061(4) 0.038(4) 0.073(4) 0.034(3) 0.046(4) 0.025(3)
O23 0.076(5) 0.026(3) 0.046(4) 0.015(3) -0.032(4) -0.019(3)
Cu1 0.0659(11) 0.0251(7) 0.1083(15) 0.0203(8) 0.0342(10) 0.0170(7)
Cu2 0.059(3) 0.0146(14) 0.046(4) 0.012(3) 0.019(4) 0.0094(16)
C13 0.035(5) 0.017(4) 0.019(4) 0.000(3) 0.007(3) 0.008(3)
C12 0.035(5) 0.025(4) 0.027(4) -0.004(4) 0.001(4) 0.006(4)
N3 0.048(5) 0.017(4) 0.069(7) 0.010(4) 0.030(5) 0.008(3)
C11 0.038(5) 0.022(4) 0.050(6) -0.009(4) 0.016(5) 0.003(4)
C15 0.065(7) 0.032(5) 0.040(6) 0.020(4) 0.022(5) 0.017(5)
C14 0.068(7) 0.022(4) 0.026(5) 0.010(4) 0.013(5) 0.009(4)
N4 0.013(3) 0.013(3) 0.031(4) 0.003(3) 0.002(3) -0.001(2)
C16 0.031(9) 0.034(9) 0.027(9) 0.008(7) 0.008(7) 0.003(7)
C17 0.025(8) 0.010(7) 0.057(12) 0.000(7) 0.022(8) 0.005(6)
C18 0.017(8) 0.022(8) 0.052(11) 0.018(8) 0.007(7) 0.006(6)
C19 0.030(9) 0.029(9) 0.032(9) 0.005(7) 0.004(7) -0.005(7)
C20 0.014(7) 0.013(7) 0.041(10) 0.003(6) 0.004(6) 0.004(5)
C21 0.022(8) 0.016(7) 0.053(12) 0.012(7) 0.008(8) 0.006(6)

loop_
_atom_type_symbol
_atom_type_description
_atom_type_scat_dispersion_real
_atom_type_scat_dispersion_imag
_atom_type_scat_source
C C 0.0033 0.0016 'International Tables Vol C Tables 4.2.6.8 and 6.1.1.4'
H H 0.0000 0.0000 'International Tables Vol C Tables 4.2.6.8 and 6.1.1.4'
N N 0.0061 0.0033 'International Tables Vol C Tables 4.2.6.8 and 6.1.1.4'
Cu Cu 0.3201 1.2651 'International Tables Vol C Tables 4.2.6.8 and 6.1.1.4'
Mo Mo -1.6832 0.6857 'International Tables Vol C Tables 4.2.6.8 and 6.1.1.4'
O O 0.0106 0.0060 'International Tables Vol C Tables 4.2.6.8 and 6.1.1.4'
P P 0.1023 0.0942 'International Tables Vol C Tables 4.2.6.8 and 6.1.1.4'
V V 0.3005 0.5294 'International Tables Vol C Tables 4.2.6.8 and 6.1.1.4'

loop_
_geom_angle_atom_site_label_1
_geom_angle_atom_site_label_2
_geom_angle_atom_site_label_3
_geom_angle
_geom_angle_site_symmetry_1
_geom_angle_site_symmetry_3
O10 Mo1 O23 104.5(5) . .
O10 Mo1 O12 102.3(4) . .
O23 Mo1 O12 87.5(3) . .
O10 Mo1 O5 101.5(4) . .
O23 Mo1 O5 87.7(4) . .
O12 Mo1 O5 156.2(4) . .
O10 Mo1 O13 99.9(4) . .
O23 Mo1 O13 155.6(4) . .
O12 Mo1 O13 88.5(4) . .
O5 Mo1 O13 86.2(3) . .
O10 Mo1 O4 160.7(4) . .
O23 Mo1 O4 64.4(4) . .
O12 Mo1 O4 62.9(4) . .
O5 Mo1 O4 94.1(4) . .
O13 Mo1 O4 92.5(4) . .
O16 Mo2 O6 101.1(4) . .
O16 Mo2 O12 102.5(4) . .
O6 Mo2 O12 96.6(4) . .
O16 Mo2 O17 102.5(4) . .
O6 Mo2 O17 153.4(4) . .
O12 Mo2 O17 90.1(3) . .
O16 Mo2 O14 100.9(4) . .
O6 Mo2 O14 89.3(3) . .
O12 Mo2 O14 154.3(4) . .
O17 Mo2 O14 74.4(3) . .
O16 Mo2 O4 159.6(4) . .
O6 Mo2 O4 96.3(4) . .
O12 Mo2 O4 64.8(4) . .
O17 Mo2 O4 63.4(3) . .
O14 Mo2 O4 89.7(3) . .
O16 Mo2 O3 158.1(4) . .
O6 Mo2 O3 66.1(4) . .
O12 Mo2 O3 96.7(4) . .
O17 Mo2 O3 87.6(4) . .
O14 Mo2 O3 62.8(3) . .
O4 Mo2 O3 41.6(3) . .
O16 Mo2 V1 103.3(3) . .
O6 Mo2 V1 124.3(2) . .
O12 Mo2 V1 125.1(2) . .
O17 Mo2 V1 37.1(2) . .
O14 Mo2 V1 37.32(18) . .
O4 Mo2 V1 74.8(3) . .
O3 Mo2 V1 73.2(3) . .
O9 Mo3 O8 102.8(4) . .
O9 Mo3 O5 101.2(5) . .
O8 Mo3 O5 93.9(4) . .
O9 Mo3 O14 102.1(4) . 2_765
O8 Mo3 O14 90.8(3) . 2_765
O5 Mo3 O14 154.6(4) . 2_765
O9 Mo3 O18 100.4(4) . .
O8 Mo3 O18 155.3(3) . .
O5 Mo3 O18 89.7(3) . .
O14 Mo3 O18 76.1(3) 2_765 .
O9 Mo3 O3 161.1(4) . 2_765
O8 Mo3 O3 66.9(4) . 2_765
O5 Mo3 O3 95.5(4) . 2_765
O14 Mo3 O3 63.6(3) 2_765 2_765
O18 Mo3 O3 88.5(3) . 2_765
O9 Mo3 O2 158.4(4) . .
O8 Mo3 O2 95.6(4) . .
O5 Mo3 O2 66.0(4) . .
O14 Mo3 O2 88.8(3) 2_765 .
O18 Mo3 O2 63.8(3) . .
O3 Mo3 O2 39.8(3) 2_765 .
O9 Mo3 V1 102.6(3) . 2_765
O8 Mo3 V1 126.5(2) . 2_765
O5 Mo3 V1 125.6(2) . 2_765
O14 Mo3 V1 37.94(18) 2_765 2_765
O18 Mo3 V1 38.21(18) . 2_765
O3 Mo3 V1 74.1(2) 2_765 2_765
O2 Mo3 V1 74.5(2) . 2_765
O20 Mo4 O23 104.3(4) . .
O20 Mo4 O21 102.3(4) . .
O23 Mo4 O21 92.6(4) . .
O20 Mo4 O17 101.5(3) . .
O23 Mo4 O17 91.8(3) . .
O21 Mo4 O17 153.9(4) . .
O20 Mo4 O19 99.0(3) . .
O23 Mo4 O19 155.3(4) . .
O21 Mo4 O19 90.2(3) . .
O17 Mo4 O19 75.6(3) . .
O20 Mo4 O1 155.4(3) . 2_765
O23 Mo4 O1 96.8(4) . 2_765
O21 Mo4 O1 63.7(4) . 2_765
O17 Mo4 O1 90.2(3) . 2_765
O19 Mo4 O1 62.7(3) . 2_765
O20 Mo4 O4 159.4(3) . .
O23 Mo4 O4 65.4(4) . .
O21 Mo4 O4 96.2(4) . .
O17 Mo4 O4 62.6(3) . .
O19 Mo4 O4 89.9(3) . .
O1 Mo4 O4 44.1(3) 2_765 .
O20 Mo4 V1 101.1(2) . .
O23 Mo4 V1 127.3(2) . .
O21 Mo4 V1 125.8(2) . .
O17 Mo4 V1 37.7(2) . .
O19 Mo4 V1 38.0(2) . .
O1 Mo4 V1 75.2(2) 2_765 .
O4 Mo4 V1 74.8(2) . .
O7 Mo5 O22 101.3(4) . .
O7 Mo5 O13 100.9(4) . .
O22 Mo5 O13 96.0(4) . .
O7 Mo5 O19 100.9(4) . 2_765
O22 Mo5 O19 90.5(3) . 2_765
O13 Mo5 O19 155.5(4) . 2_765
O7 Mo5 O18 101.2(3) . .
O22 Mo5 O18 155.7(4) . .
O13 Mo5 O18 88.6(3) . .
O19 Mo5 O18 76.3(3) 2_765 .
O7 Mo5 O1 157.1(4) . .
O22 Mo5 O1 64.2(4) . .
O13 Mo5 O1 98.3(4) . .
O19 Mo5 O1 63.5(3) 2_765 .
O18 Mo5 O1 91.5(3) . .
O7 Mo5 O2 159.1(4) . .
O22 Mo5 O2 96.7(4) . .
O13 Mo5 O2 66.5(3) . .
O19 Mo5 O2 89.3(4) 2_765 .
O18 Mo5 O2 63.3(3) . .
O1 Mo5 O2 43.3(3) . .
O7 Mo5 V1 102.7(3) . 2_765
O22 Mo5 V1 126.3(2) . 2_765
O13 Mo5 V1 125.0(2) . 2_765
O19 Mo5 V1 38.1(2) 2_765 2_765
O18 Mo5 V1 38.31(18) . 2_765
O1 Mo5 V1 75.7(2) . 2_765
O2 Mo5 V1 74.3(2) . 2_765
O15 Mo6 O6 103.2(4) . .
O15 Mo6 O21 103.1(4) . 2_765
O6 Mo6 O21 153.7(4) . 2_765
O15 Mo6 O8 102.1(4) . 2_765
O6 Mo6 O8 87.0(3) . 2_765
O21 Mo6 O8 87.1(4) 2_765 2_765
O15 Mo6 O22 103.0(4) . .
O6 Mo6 O22 87.7(4) . .
O21 Mo6 O22 86.9(3) 2_765 .
O8 Mo6 O22 154.9(4) 2_765 .
O15 Mo6 O1 158.3(4) . .
O6 Mo6 O1 92.4(3) . .
O21 Mo6 O1 62.4(4) 2_765 .
O8 Mo6 O1 93.6(4) 2_765 .
O22 Mo6 O1 62.1(4) . .
C10 N1 C1 117.8(9) . .
C10 N1 Cu1 123.4(8) . .
C1 N1 Cu1 118.7(8) . .
N1 C1 C2 121.8(10) . .
N1 C1 H1A 119.1 . .
C2 C1 H1A 119.1 . .
C1 C2 C3 120.8(10) . .
C1 C2 H2A 119.6 . .
C3 C2 H2A 119.6 . .
C9 C3 C2 116.7(9) . .
C9 C3 C4 121.3(8) . .
C2 C3 C4 122.0(8) . .
C8 C4 C5 115.1(8) . .
C8 C4 C3 122.3(8) . .
C5 C4 C3 122.5(8) . .
C6 C5 C4 121.5(10) . .
C6 C5 H5A 119.2 . .
C4 C5 H5A 119.2 . .
N2 C6 C5 122.2(10) . .
N2 C6 H6A 118.9 . .
C5 C6 H6A 118.9 . .
C6 N2 C7 116.8(9) . .
C6 N2 Cu1 122.5(8) . 1_565
C7 N2 Cu1 120.6(7) . 1_565
N2 C7 C8 122.7(9) . .
N2 C7 H7A 118.7 . .
C8 C7 H7A 118.7 . .
C7 C8 C4 121.5(9) . .
C7 C8 H8A 119.3 . .
C4 C8 H8A 119.3 . .
C10 C9 C3 120.0(9) . .
C10 C9 H9A 120.0 . .
C3 C9 H9A 120.0 . .
N1 C10 C9 122.9(10) . .
N1 C10 H10A 118.5 . .
C9 C10 H10A 118.5 . .
O11 V1 O17 116.3(4) . .
O11 V1 O14 115.5(4) . .
O17 V1 O14 79.0(3) . .
O11 V1 O19 114.7(4) . .
O17 V1 O19 79.3(3) . .
O14 V1 O19 129.8(4) . .
O11 V1 O18 114.2(4) . 2_765
O17 V1 O18 129.6(4) . 2_765
O14 V1 O18 80.0(3) . 2_765
O19 V1 O18 80.0(3) . 2_765
O11 V1 Mo5 121.2(4) . 2_765
O17 V1 Mo5 108.0(3) . 2_765
O14 V1 Mo5 109.0(2) . 2_765
O19 V1 Mo5 39.7(2) . 2_765
O18 V1 Mo5 40.38(19) 2_765 2_765
O11 V1 Mo3 121.5(3) . 2_765
O17 V1 Mo3 108.2(2) . 2_765
O14 V1 Mo3 39.96(19) . 2_765
O19 V1 Mo3 109.1(2) . 2_765
O18 V1 Mo3 40.10(18) 2_765 2_765
Mo5 V1 Mo3 74.40(5) 2_765 2_765
O11 V1 Mo4 121.8(3) . .
O17 V1 Mo4 39.5(2) . .
O14 V1 Mo4 108.4(2) . .
O19 V1 Mo4 39.9(2) . .
O18 V1 Mo4 109.2(2) 2_765 .
Mo5 V1 Mo4 73.78(4) 2_765 .
Mo3 V1 Mo4 116.66(5) 2_765 .
O11 V1 Mo2 122.9(4) . .
O17 V1 Mo2 39.2(2) . .
O14 V1 Mo2 39.9(2) . .
O19 V1 Mo2 108.1(3) . .
O18 V1 Mo2 108.9(2) 2_765 .
Mo5 V1 Mo2 115.91(5) 2_765 .
Mo3 V1 Mo2 73.91(4) 2_765 .
Mo4 V1 Mo2 73.23(5) . .
O3 P1 O3 180.0 . 2_765
O3 P1 O2 112.0(6) . .
O3 P1 O2 68.0(6) 2_765 .
O3 P1 O2 68.0(6) . 2_765
O3 P1 O2 112.0(6) 2_765 2_765
O2 P1 O2 180.0 . 2_765
O3 P1 O4 70.3(6) . .
O3 P1 O4 109.7(6) 2_765 .
O2 P1 O4 69.5(6) . .
O2 P1 O4 110.5(6) 2_765 .
O3 P1 O4 109.7(6) . 2_765
O3 P1 O4 70.3(6) 2_765 2_765
O2 P1 O4 110.5(6) . 2_765
O2 P1 O4 69.5(6) 2_765 2_765
O4 P1 O4 180.0 . 2_765
O3 P1 O1 110.4(5) . 2_765
O3 P1 O1 69.6(5) 2_765 2_765
O2 P1 O1 107.6(6) . 2_765
O2 P1 O1 72.4(6) 2_765 2_765
O4 P1 O1 73.4(5) . 2_765
O4 P1 O1 106.6(5) 2_765 2_765
O3 P1 O1 69.6(5) . .
O3 P1 O1 110.4(5) 2_765 .
O2 P1 O1 72.4(6) . .
O2 P1 O1 107.6(6) 2_765 .
O4 P1 O1 106.6(5) . .
O4 P1 O1 73.4(5) 2_765 .
O1 P1 O1 180.0 2_765 .
P1 O1 O3 53.5(5) . .
P1 O1 Mo5 122.4(5) . .
O3 O1 Mo5 130.5(6) . .
P1 O1 Mo4 121.1(5) . 2_765
O3 O1 Mo4 127.7(6) . 2_765
Mo5 O1 Mo4 97.6(3) . 2_765
P1 O1 Mo6 125.1(5) . .
O3 O1 Mo6 71.6(5) . .
Mo5 O1 Mo6 91.3(3) . .
Mo4 O1 Mo6 91.1(3) 2_765 .
P1 O2 O3 55.9(5) . 2_765
P1 O2 O4 56.1(5) . .
O3 O2 O4 93.3(7) 2_765 .
P1 O2 Mo3 125.9(6) . .
O3 O2 Mo3 70.0(5) 2_765 .
O4 O2 Mo3 131.3(6) . .
P1 O2 Mo5 121.7(6) . .
O3 O2 Mo5 134.0(6) 2_765 .
O4 O2 Mo5 124.5(6) . .
Mo3 O2 Mo5 96.4(3) . .
P1 O3 O2 56.1(5) . 2_765
P1 O3 O4 55.8(5) . .
O2 O3 O4 93.5(7) 2_765 .
P1 O3 O1 56.9(5) . .
O2 O3 O1 92.3(7) 2_765 .
O4 O3 O1 90.5(7) . .
P1 O3 Mo3 126.3(6) . 2_765
O2 O3 Mo3 70.2(5) 2_765 2_765
O4 O3 Mo3 136.4(7) . 2_765
O1 O3 Mo3 129.0(6) . 2_765
P1 O3 Mo2 123.0(6) . .
O2 O3 Mo2 136.3(7) 2_765 .
O4 O3 Mo2 67.3(5) . .
O1 O3 Mo2 125.0(6) . .
Mo3 O3 Mo2 96.4(3) 2_765 .
P1 O4 O2 54.4(5) . .
P1 O4 O3 53.9(5) . .
O2 O4 O3 91.4(7) . .
P1 O4 Mo2 124.9(6) . .
O2 O4 Mo2 131.6(7) . .
O3 O4 Mo2 71.1(5) . .
P1 O4 Mo1 125.0(6) . .
O2 O4 Mo1 70.6(5) . .
O3 O4 Mo1 135.5(7) . .
Mo2 O4 Mo1 90.6(3) . .
P1 O4 Mo4 121.2(6) . .
O2 O4 Mo4 125.7(6) . .
O3 O4 Mo4 132.4(7) . .
Mo2 O4 Mo4 96.8(4) . .
Mo1 O4 Mo4 88.8(3) . .
Mo3 O5 Mo1 140.4(5) . .
Mo2 O6 Mo6 142.0(5) . .
Mo3 O8 Mo6 140.1(5) . 2_765
Mo2 O12 Mo1 141.5(6) . .
Mo5 O13 Mo1 139.9(5) . .
V1 O14 Mo3 102.1(3) . 2_765
V1 O14 Mo2 102.8(3) . .
Mo3 O14 Mo2 132.4(4) 2_765 .
V1 O17 Mo4 102.7(4) . .
V1 O17 Mo2 103.7(3) . .
Mo4 O17 Mo2 132.6(4) . .
V1 O18 Mo3 101.7(3) 2_765 .
V1 O18 Mo5 101.3(3) 2_765 .
Mo3 O18 Mo5 133.0(4) . .
V1 O19 Mo5 102.2(3) . 2_765
V1 O19 Mo4 102.1(4) . .
Mo5 O19 Mo4 132.9(4) 2_765 .
Mo4 O21 Mo6 142.6(5) . 2_765
Mo5 O22 Mo6 142.2(6) . .
Mo4 O23 Mo1 141.2(5) . .
N1 Cu1 N2 173.0(4) . 1_545
Cu2 Cu2 N3 83(2) 2_766 2_766
Cu2 Cu2 N3 82(2) 2_766 .
N3 Cu2 N3 164.8(2) 2_766 .
C12 C13 C14 115.2(8) . .
C12 C13 C13 122.5(10) . 2_776
C14 C13 C13 122.2(9) . 2_776
C11 C12 C13 122.3(10) . .
C11 C12 H12A 118.8 . .
C13 C12 H12A 118.8 . .
C15 N3 C11 117.4(8) . .
C15 N3 Cu2 130.1(9) . 2_766
C11 N3 Cu2 112.4(7) . 2_766
C15 N3 Cu2 114.9(8) . .
C11 N3 Cu2 127.5(7) . .
Cu2 N3 Cu2 15.2(2) 2_766 .
C12 C11 N3 122.4(9) . .
C12 C11 H11A 118.8 . .
N3 C11 H11A 118.8 . .
N3 C15 C14 122.4(10) . .
N3 C15 H15A 118.8 . .
C14 C15 H15A 118.8 . .
C15 C14 C13 120.2(9) . .
C15 C14 H14A 119.9 . .
C13 C14 H14A 119.9 . .
C21 N4 C18 141.0(10) . .
C21 N4 C19 111.3(12) . .
C18 N4 C19 51.4(12) . .
C21 N4 C16 57.2(11) . .
C18 N4 C16 111.3(12) . .
C19 N4 C16 141.3(11) . .
C21 N4 C17 111.6(12) . .
C18 N4 C17 58.8(12) . .
C19 N4 C17 108.1(12) . .
C16 N4 C17 56.8(11) . .
C21 N4 C20 51.8(11) . .
C18 N4 C20 111.1(11) . .
C19 N4 C20 62.9(11) . .
C16 N4 C20 106.4(11) . .
C17 N4 C20 143.7(10) . .
C21 C16 C17 120.1(17) . .
C21 C16 N4 60.3(11) . .
C17 C16 N4 62.8(11) . .
C21 C16 C19 88.8(15) . 2_655
C17 C16 C19 95.2(15) . 2_655
N4 C16 C19 110.9(14) . 2_655
C21 C16 C18 49.3(10) . 2_655
C17 C16 C18 112.8(14) . 2_655
N4 C16 C18 87.4(11) . 2_655
C19 C16 C18 39.4(11) 2_655 2_655
C16 C17 C18 114.3(15) . .
C16 C17 N4 60.4(10) . .
C18 C17 N4 58.5(10) . .
C16 C17 C20 90.0(14) . 2_655
C18 C17 C20 86.6(14) . 2_655
N4 C17 C20 107.1(12) . 2_655
C19 C18 N4 65.4(12) . .
C19 C18 C17 125.4(17) . .
N4 C18 C17 62.8(11) . .
C19 C18 C21 93.1(15) . 2_655
N4 C18 C21 108.3(13) . 2_655
C17 C18 C21 87.3(15) . 2_655
C19 C18 C16 48.7(12) . 2_655
N4 C18 C16 86.9(10) . 2_655
C17 C18 C16 111.7(13) . 2_655
C21 C18 C16 44.4(10) 2_655 2_655
C18 C19 N4 63.2(12) . .
C18 C19 C16 91.8(16) . 2_655
N4 C19 C16 107.5(14) . 2_655
C18 C19 C20 119.1(18) . .
N4 C19 C20 59.7(10) . .
C16 C19 C20 86.5(14) 2_655 .
C21 C20 N4 61.4(11) . .
C21 C20 C17 92.4(15) . 2_655
N4 C20 C17 108.9(11) . 2_655
C21 C20 C19 115.2(15) . .
N4 C20 C19 57.4(10) . .
C17 C20 C19 88.3(13) 2_655 .
C20 C21 C16 125.7(17) . .
C20 C21 N4 66.8(12) . .
C16 C21 N4 62.6(11) . .
C20 C21 C18 93.6(16) . 2_655
C16 C21 C18 86.3(14) . 2_655
N4 C21 C18 110.2(12) . 2_655

loop_
_geom_bond_atom_site_label_1
_geom_bond_atom_site_label_2
_geom_bond_distance
_geom_bond_site_symmetry_2
Mo1 O10 1.640(7) .
Mo1 O23 1.909(7) .
Mo1 O12 1.910(7) .
Mo1 O5 1.934(7) .
Mo1 O13 1.940(7) .
Mo1 O4 2.496(11) .
Mo2 O16 1.663(7) .
Mo2 O6 1.811(7) .
Mo2 O12 1.820(8) .
Mo2 O17 2.032(7) .
Mo2 O14 2.054(7) .
Mo2 O4 2.457(10) .
Mo2 O3 2.520(10) .
Mo2 V1 3.1255(18) .
Mo3 O9 1.646(6) .
Mo3 O8 1.823(7) .
Mo3 O5 1.825(7) .
Mo3 O14 2.030(7) 2_765
Mo3 O18 2.033(6) .
Mo3 O3 2.493(10) 2_765
Mo3 O2 2.496(10) .
Mo3 V1 3.0904(19) 2_765
Mo4 O20 1.649(6) .
Mo4 O23 1.799(8) .
Mo4 O21 1.820(8) .
Mo4 O17 2.020(7) .
Mo4 O19 2.031(7) .
Mo4 O1 2.482(10) 2_765
Mo4 O4 2.504(11) .
Mo4 V1 3.0954(16) .
Mo5 O7 1.680(7) .
Mo5 O22 1.804(8) .
Mo5 O13 1.814(8) .
Mo5 O19 2.018(7) 2_765
Mo5 O18 2.040(7) .
Mo5 O1 2.451(11) .
Mo5 O2 2.516(11) .
Mo5 V1 3.0881(19) 2_765
Mo6 O15 1.621(6) .
Mo6 O6 1.909(7) .
Mo6 O21 1.926(8) 2_765
Mo6 O8 1.927(8) 2_765
Mo6 O22 1.927(8) .
Mo6 O1 2.488(10) .
N1 C10 1.342(15) .
N1 C1 1.355(16) .
N1 Cu1 1.890(9) .
C1 C2 1.380(15) .
C1 H1A 0.9300 .
C2 C3 1.398(13) .
C2 H2A 0.9300 .
C3 C9 1.387(13) .
C3 C4 1.477(12) .
C4 C8 1.383(12) .
C4 C5 1.393(13) .
C5 C6 1.363(15) .
C5 H5A 0.9300 .
C6 N2 1.347(15) .
C6 H6A 0.9300 .
N2 C7 1.352(15) .
N2 Cu1 1.899(9) 1_565
C7 C8 1.358(14) .
C7 H7A 0.9300 .
C8 H8A 0.9300 .
C9 C10 1.384(14) .
C9 H9A 0.9300 .
C10 H10A 0.9300 .
V1 O11 1.591(7) .
V1 O17 1.942(8) .
V1 O14 1.943(7) .
V1 O19 1.948(7) .
V1 O18 1.952(6) 2_765
V1 Mo5 3.0881(19) 2_765
V1 Mo3 3.0905(19) 2_765
P1 O3 1.516(10) .
P1 O3 1.516(10) 2_765
P1 O2 1.519(10) .
P1 O2 1.519(10) 2_765
P1 O4 1.551(10) .
P1 O4 1.551(10) 2_765
P1 O1 1.579(10) 2_765
P1 O1 1.579(10) .
O1 O3 1.768(14) .
O1 Mo4 2.482(10) 2_765
O2 O3 1.697(15) 2_765
O2 O4 1.750(15) .
O3 O2 1.697(15) 2_765
O3 O4 1.767(15) .
O3 Mo3 2.493(10) 2_765
O8 Mo6 1.927(8) 2_765
O14 Mo3 2.030(7) 2_765
O18 V1 1.952(6) 2_765
O19 Mo5 2.018(7) 2_765
O21 Mo6 1.926(8) 2_765
Cu1 N2 1.899(9) 1_545
Cu2 Cu2 0.507(8) 2_766
Cu2 N3 1.919(12) 2_766
Cu2 N3 1.927(12) .
C13 C12 1.386(11) .
C13 C14 1.404(13) .
C13 C13 1.456(16) 2_776
C12 C11 1.336(14) .
C12 H12A 0.9300 .
N3 C15 1.325(15) .
N3 C11 1.368(16) .
N3 Cu2 1.919(12) 2_766
C11 H11A 0.9300 .
C15 C14 1.392(13) .
C15 H15A 0.9300 .
C14 H14A 0.9300 .
N4 C21 1.462(18) .
N4 C18 1.466(18) .
N4 C19 1.49(2) .
N4 C16 1.50(2) .
N4 C17 1.530(17) .
N4 C20 1.530(17) .
C16 C21 1.42(3) .
C16 C17 1.44(3) .
C16 C19 1.52(3) 2_655
C16 C18 2.02(3) 2_655
C17 C18 1.47(3) .
C17 C20 1.56(2) 2_655
C18 C19 1.28(3) .
C18 C21 1.53(2) 2_655
C18 C16 2.02(3) 2_655
C19 C16 1.52(3) 2_655
C19 C20 1.58(3) .
C20 C21 1.31(3) .
C20 C17 1.56(2) 2_655
C21 C18 1.53(2) 2_655

loop_
_geom_torsion_atom_site_label_1
_geom_torsion_atom_site_label_2
_geom_torsion_atom_site_label_3
_geom_torsion_atom_site_label_4
_geom_torsion
_geom_torsion_site_symmetry_1
_geom_torsion_site_symmetry_2
_geom_torsion_site_symmetry_3
_geom_torsion_site_symmetry_4
C10 N1 C1 C2 0.6(19) . . . .
Cu1 N1 C1 C2 -176.6(10) . . . .
N1 C1 C2 C3 -1(2) . . . .
C1 C2 C3 C9 0.7(17) . . . .
C1 C2 C3 C4 179.3(10) . . . .
C9 C3 C4 C8 16.6(14) . . . .
C2 C3 C4 C8 -161.8(10) . . . .
C9 C3 C4 C5 -162.0(10) . . . .
C2 C3 C4 C5 19.5(15) . . . .
C8 C4 C5 C6 2.9(17) . . . .
C3 C4 C5 C6 -178.4(11) . . . .
C4 C5 C6 N2 0(2) . . . .
C5 C6 N2 C7 -3.9(19) . . . .
C5 C6 N2 Cu1 178.0(10) . . . 1_565
C6 N2 C7 C8 4.0(16) . . . .
Cu1 N2 C7 C8 -177.9(8) 1_565 . . .
N2 C7 C8 C4 -0.6(16) . . . .
C5 C4 C8 C7 -2.8(15) . . . .
C3 C4 C8 C7 178.5(9) . . . .
C2 C3 C9 C10 -0.5(16) . . . .
C4 C3 C9 C10 -179.1(10) . . . .
C1 N1 C10 C9 -0.5(19) . . . .
Cu1 N1 C10 C9 176.7(9) . . . .
C3 C9 C10 N1 0.4(18) . . . .
O3 P1 O1 O3 179.999(2) 2_765 . . .
O2 P1 O1 O3 -122.5(6) . . . .
O2 P1 O1 O3 57.5(6) 2_765 . . .
O4 P1 O1 O3 -61.0(6) . . . .
O4 P1 O1 O3 119.0(6) 2_765 . . .
O3 P1 O1 Mo5 119.2(7) . . . .
O3 P1 O1 Mo5 -60.8(7) 2_765 . . .
O2 P1 O1 Mo5 -3.3(6) . . . .
O2 P1 O1 Mo5 176.7(6) 2_765 . . .
O4 P1 O1 Mo5 58.2(7) . . . .
O4 P1 O1 Mo5 -121.8(7) 2_765 . . .
O3 P1 O1 Mo4 -116.3(7) . . . 2_765
O3 P1 O1 Mo4 63.7(7) 2_765 . . 2_765
O2 P1 O1 Mo4 121.3(7) . . . 2_765
O2 P1 O1 Mo4 -58.7(7) 2_765 . . 2_765
O4 P1 O1 Mo4 -177.2(6) . . . 2_765
O4 P1 O1 Mo4 2.8(6) 2_765 . . 2_765
O3 P1 O1 Mo6 0.6(6) . . . .
O3 P1 O1 Mo6 -179.4(6) 2_765 . . .
O2 P1 O1 Mo6 -121.9(7) . . . .
O2 P1 O1 Mo6 58.1(7) 2_765 . . .
O4 P1 O1 Mo6 -60.4(7) . . . .
O4 P1 O1 Mo6 119.6(7) 2_765 . . .
O3 P1 O2 O3 180.001(1) . . . 2_765
O4 P1 O2 O3 122.6(7) . . . 2_765
O4 P1 O2 O3 -57.4(7) 2_765 . . 2_765
O1 P1 O2 O3 58.6(6) 2_765 . . 2_765
O1 P1 O2 O3 -121.4(6) . . . 2_765
O3 P1 O2 O4 57.4(7) . . . .
O3 P1 O2 O4 -122.6(7) 2_765 . . .
O4 P1 O2 O4 179.999(2) 2_765 . . .
O1 P1 O2 O4 -64.0(6) 2_765 . . .
O1 P1 O2 O4 116.0(6) . . . .
O3 P1 O2 Mo3 177.2(6) . . . .
O3 P1 O2 Mo3 -2.8(6) 2_765 . . .
O4 P1 O2 Mo3 119.8(8) . . . .
O4 P1 O2 Mo3 -60.2(8) 2_765 . . .
O1 P1 O2 Mo3 55.7(7) 2_765 . . .
O1 P1 O2 Mo3 -124.3(7) . . . .
O3 P1 O2 Mo5 -55.4(7) . . . .
O3 P1 O2 Mo5 124.6(7) 2_765 . . .
O4 P1 O2 Mo5 -112.8(7) . . . .
O4 P1 O2 Mo5 67.2(7) 2_765 . . .
O1 P1 O2 Mo5 -176.8(5) 2_765 . . .
O1 P1 O2 Mo5 3.2(5) . . . .
O2 P1 O3 O2 180.002(2) . . . 2_765
O4 P1 O3 O2 -123.1(7) . . . 2_765
O4 P1 O3 O2 56.9(7) 2_765 . . 2_765
O1 P1 O3 O2 -60.2(6) 2_765 . . 2_765
O1 P1 O3 O2 119.8(6) . . . 2_765
O2 P1 O3 O4 -56.9(7) . . . .
O2 P1 O3 O4 123.1(7) 2_765 . . .
O4 P1 O3 O4 180.001(1) 2_765 . . .
O1 P1 O3 O4 62.9(7) 2_765 . . .
O1 P1 O3 O4 -117.1(7) . . . .
O2 P1 O3 O1 60.2(6) . . . .
O2 P1 O3 O1 -119.8(6) 2_765 . . .
O4 P1 O3 O1 117.1(7) . . . .
O4 P1 O3 O1 -62.9(7) 2_765 . . .
O1 P1 O3 O1 179.999(2) 2_765 . . .
O2 P1 O3 Mo3 177.1(6) . . . 2_765
O2 P1 O3 Mo3 -2.9(6) 2_765 . . 2_765
O4 P1 O3 Mo3 -125.9(8) . . . 2_765
O4 P1 O3 Mo3 54.1(8) 2_765 . . 2_765
O1 P1 O3 Mo3 -63.1(8) 2_765 . . 2_765
O1 P1 O3 Mo3 116.9(8) . . . 2_765
O2 P1 O3 Mo2 -53.0(8) . . . .
O2 P1 O3 Mo2 127.0(8) 2_765 . . .
O4 P1 O3 Mo2 4.0(6) . . . .
O4 P1 O3 Mo2 -176.0(6) 2_765 . . .
O1 P1 O3 Mo2 66.9(8) 2_765 . . .
O1 P1 O3 Mo2 -113.1(8) . . . .
Mo5 O1 O3 P1 -104.2(8) . . . .
Mo4 O1 O3 P1 103.9(7) 2_765 . . .
Mo6 O1 O3 P1 -179.5(5) . . . .
P1 O1 O3 O2 -46.1(5) . . . 2_765
Mo5 O1 O3 O2 -150.3(7) . . . 2_765
Mo4 O1 O3 O2 57.8(8) 2_765 . . 2_765
Mo6 O1 O3 O2 134.4(6) . . . 2_765
P1 O1 O3 O4 47.4(5) . . . .
Mo5 O1 O3 O4 -56.8(9) . . . .
Mo4 O1 O3 O4 151.3(7) 2_765 . . .
Mo6 O1 O3 O4 -132.1(6) . . . .
P1 O1 O3 Mo3 -112.4(8) . . . 2_765
Mo5 O1 O3 Mo3 143.4(6) . . . 2_765
Mo4 O1 O3 Mo3 -8.5(12) 2_765 . . 2_765
Mo6 O1 O3 Mo3 68.1(7) . . . 2_765
P1 O1 O3 Mo2 109.7(7) . . . .
Mo5 O1 O3 Mo2 5.5(11) . . . .
Mo4 O1 O3 Mo2 -146.4(5) 2_765 . . .
Mo6 O1 O3 Mo2 -69.8(6) . . . .
O3 P1 O4 O2 -124.0(7) . . . .
O3 P1 O4 O2 56.0(7) 2_765 . . .
O2 P1 O4 O2 180.000(1) 2_765 . . .
O1 P1 O4 O2 116.6(6) 2_765 . . .
O1 P1 O4 O2 -63.4(6) . . . .
O3 P1 O4 O3 180.000(1) 2_765 . . .
O2 P1 O4 O3 124.0(7) . . . .
O2 P1 O4 O3 -56.0(7) 2_765 . . .
O1 P1 O4 O3 -119.5(6) 2_765 . . .
O1 P1 O4 O3 60.5(6) . . . .
O3 P1 O4 Mo2 -4.2(6) . . . .
O3 P1 O4 Mo2 175.8(6) 2_765 . . .
O2 P1 O4 Mo2 119.8(8) . . . .
O2 P1 O4 Mo2 -60.2(8) 2_765 . . .
O1 P1 O4 Mo2 -123.6(8) 2_765 . . .
O1 P1 O4 Mo2 56.4(8) . . . .
O3 P1 O4 Mo1 -124.6(8) . . . .
O3 P1 O4 Mo1 55.4(8) 2_765 . . .
O2 P1 O4 Mo1 -0.6(6) . . . .
O2 P1 O4 Mo1 179.4(6) 2_765 . . .
O1 P1 O4 Mo1 116.0(7) 2_765 . . .
O1 P1 O4 Mo1 -64.0(7) . . . .
O3 P1 O4 Mo4 122.2(8) . . . .
O3 P1 O4 Mo4 -57.8(8) 2_765 . . .
O2 P1 O4 Mo4 -113.8(7) . . . .
O2 P1 O4 Mo4 66.2(7) 2_765 . . .
O1 P1 O4 Mo4 2.7(6) 2_765 . . .
O1 P1 O4 Mo4 -177.3(6) . . . .
O3 O2 O4 P1 -44.3(5) 2_765 . . .
Mo3 O2 O4 P1 -110.4(8) . . . .
Mo5 O2 O4 P1 107.9(7) . . . .
P1 O2 O4 O3 -42.1(5) . . . .
O3 O2 O4 O3 -86.4(7) 2_765 . . .
Mo3 O2 O4 O3 -152.5(7) . . . .
Mo5 O2 O4 O3 65.8(8) . . . .
P1 O2 O4 Mo2 -107.8(8) . . . .
O3 O2 O4 Mo2 -152.1(7) 2_765 . . .
Mo3 O2 O4 Mo2 141.8(6) . . . .
Mo5 O2 O4 Mo2 0.1(12) . . . .
P1 O2 O4 Mo1 179.5(5) . . . .
O3 O2 O4 Mo1 135.2(6) 2_765 . . .
Mo3 O2 O4 Mo1 69.1(7) . . . .
Mo5 O2 O4 Mo1 -72.6(6) . . . .
P1 O2 O4 Mo4 105.8(7) . . . .
O3 O2 O4 Mo4 61.4(8) 2_765 . . .
Mo3 O2 O4 Mo4 -4.7(12) . . . .
Mo5 O2 O4 Mo4 -146.4(5) . . . .
O2 O3 O4 P1 44.2(5) 2_765 . . .
O1 O3 O4 P1 -48.2(5) . . . .
Mo3 O3 O4 P1 108.9(9) 2_765 . . .
Mo2 O3 O4 P1 -176.4(5) . . . .
P1 O3 O4 O2 42.4(5) . . . .
O2 O3 O4 O2 86.6(7) 2_765 . . .
O1 O3 O4 O2 -5.8(7) . . . .
Mo3 O3 O4 O2 151.3(8) 2_765 . . .
Mo2 O3 O4 O2 -134.0(6) . . . .
P1 O3 O4 Mo2 176.4(5) . . . .
O2 O3 O4 Mo2 -139.4(6) 2_765 . . .
O1 O3 O4 Mo2 128.2(6) . . . .
Mo3 O3 O4 Mo2 -74.7(8) 2_765 . . .
P1 O3 O4 Mo1 105.7(9) . . . .
O2 O3 O4 Mo1 149.9(8) 2_765 . . .
O1 O3 O4 Mo1 57.5(10) . . . .
Mo3 O3 O4 Mo1 -145.4(7) 2_765 . . .
Mo2 O3 O4 Mo1 -70.7(7) . . . .
P1 O3 O4 Mo4 -101.8(8) . . . .
O2 O3 O4 Mo4 -57.6(9) 2_765 . . .
O1 O3 O4 Mo4 -150.0(7) . . . .
Mo3 O3 O4 Mo4 7.1(14) 2_765 . . .
Mo2 O3 O4 Mo4 81.8(7) . . . .
O9 Mo3 O5 Mo1 157.2(7) . . . .
O8 Mo3 O5 Mo1 -99.0(8) . . . .
O14 Mo3 O5 Mo1 1.4(13) 2_765 . . .
O18 Mo3 O5 Mo1 56.6(7) . . . .
O3 Mo3 O5 Mo1 -31.8(8) 2_765 . . .
O2 Mo3 O5 Mo1 -4.5(7) . . . .
V1 Mo3 O5 Mo1 42.6(9) 2_765 . . .
O16 Mo2 O6 Mo6 -159.6(8) . . . .
O12 Mo2 O6 Mo6 96.2(8) . . . .
O17 Mo2 O6 Mo6 -7.4(14) . . . .
O14 Mo2 O6 Mo6 -58.7(8) . . . .
O4 Mo2 O6 Mo6 30.9(8) . . . .
O3 Mo2 O6 Mo6 1.7(7) . . . .
V1 Mo2 O6 Mo6 -45.0(10) . . . .
O9 Mo3 O8 Mo6 -158.1(7) . . . 2_765
O5 Mo3 O8 Mo6 99.5(8) . . . 2_765
O14 Mo3 O8 Mo6 -55.5(8) 2_765 . . 2_765
O18 Mo3 O8 Mo6 1.5(14) . . . 2_765
O3 Mo3 O8 Mo6 5.2(7) 2_765 . . 2_765
O2 Mo3 O8 Mo6 33.3(8) . . . 2_765
V1 Mo3 O8 Mo6 -41.5(9) 2_765 . . 2_765
O16 Mo2 O12 Mo1 158.9(8) . . . .
O6 Mo2 O12 Mo1 -98.1(8) . . . .
O17 Mo2 O12 Mo1 56.1(8) . . . .
O14 Mo2 O12 Mo1 4.0(14) . . . .
O4 Mo2 O12 Mo1 -4.2(7) . . . .
O3 Mo2 O12 Mo1 -31.5(8) . . . .
V1 Mo2 O12 Mo1 42.6(9) . . . .
O7 Mo5 O13 Mo1 -162.4(7) . . . .
O22 Mo5 O13 Mo1 94.8(8) . . . .
O19 Mo5 O13 Mo1 -9.8(15) 2_765 . . .
O18 Mo5 O13 Mo1 -61.3(8) . . . .
O1 Mo5 O13 Mo1 30.1(8) . . . .
O2 Mo5 O13 Mo1 0.1(7) . . . .
V1 Mo5 O13 Mo1 -48.3(10) 2_765 . . .
O20 Mo4 O21 Mo6 153.4(9) . . . 2_765
O23 Mo4 O21 Mo6 -101.3(10) . . . 2_765
O17 Mo4 O21 Mo6 -2.0(17) . . . 2_765
O19 Mo4 O21 Mo6 54.1(10) . . . 2_765
O1 Mo4 O21 Mo6 -5.1(8) 2_765 . . 2_765
O4 Mo4 O21 Mo6 -35.8(10) . . . 2_765
V1 Mo4 O21 Mo6 39.9(12) . . . 2_765
O7 Mo5 O22 Mo6 156.7(8) . . . .
O13 Mo5 O22 Mo6 -100.9(8) . . . .
O19 Mo5 O22 Mo6 55.5(8) 2_765 . . .
O18 Mo5 O22 Mo6 -0.9(15) . . . .
O1 Mo5 O22 Mo6 -4.5(7) . . . .
O2 Mo5 O22 Mo6 -33.9(9) . . . .
V1 Mo5 O22 Mo6 41.5(10) 2_765 . . .
O20 Mo4 O23 Mo1 -156.0(9) . . . .
O21 Mo4 O23 Mo1 100.6(10) . . . .
O17 Mo4 O23 Mo1 -53.7(10) . . . .
O19 Mo4 O23 Mo1 4.6(17) . . . .
O1 Mo4 O23 Mo1 36.8(10) 2_765 . . .
O4 Mo4 O23 Mo1 5.0(8) . . . .
V1 Mo4 O23 Mo1 -39.7(12) . . . .
C14 C13 C12 C11 -2.4(15) . . . .
C13 C13 C12 C11 176.0(11) 2_776 . . .
C13 C12 C11 N3 0.9(16) . . . .
C15 N3 C11 C12 1.2(16) . . . .
Cu2 N3 C11 C12 -176.7(9) 2_766 . . .
Cu2 N3 C11 C12 -174.6(9) . . . .
C11 N3 C15 C14 -1.6(17) . . . .
Cu2 N3 C15 C14 175.9(10) 2_766 . . .
Cu2 N3 C15 C14 174.8(10) . . . .
N3 C15 C14 C13 0.0(19) . . . .
C12 C13 C14 C15 2.0(16) . . . .
C13 C13 C14 C15 -176.4(12) 2_776 . . .
C18 N4 C16 C21 137.8(12) . . . .
C19 N4 C16 C21 84(2) . . . .
C17 N4 C16 C21 160.8(15) . . . .
C20 N4 C16 C21 16.6(13) . . . .
C21 N4 C16 C17 -160.8(15) . . . .
C18 N4 C16 C17 -23.0(13) . . . .
C19 N4 C16 C17 -77(2) . . . .
C20 N4 C16 C17 -144.2(11) . . . .
C21 N4 C16 C19 -75.8(16) . . . 2_655
C18 N4 C16 C19 62.0(18) . . . 2_655
C19 N4 C16 C19 8(3) . . . 2_655
C17 N4 C16 C19 84.9(17) . . . 2_655
C20 N4 C16 C19 -59.2(17) . . . 2_655
C21 N4 C16 C18 -43.5(10) . . . 2_655
C18 N4 C16 C18 94.4(11) . . . 2_655
C19 N4 C16 C18 40(2) . . . 2_655
C17 N4 C16 C18 117.3(13) . . . 2_655
C20 N4 C16 C18 -26.9(11) . . . 2_655
C21 C16 C17 C18 4(2) . . . .
N4 C16 C17 C18 23.4(13) . . . .
C19 C16 C17 C18 -87.4(17) 2_655 . . .
C18 C16 C17 C18 -51(2) 2_655 . . .
C21 C16 C17 N4 -19.3(15) . . . .
C19 C16 C17 N4 -110.9(13) 2_655 . . .
C18 C16 C17 N4 -74.3(12) 2_655 . . .
C21 C16 C17 C20 90.4(19) . . . 2_655
N4 C16 C17 C20 109.7(13) . . . 2_655
C19 C16 C17 C20 -1.1(15) 2_655 . . 2_655
C18 C16 C17 C20 35.4(16) 2_655 . . 2_655
C21 N4 C17 C16 17.3(14) . . . .
C18 N4 C17 C16 154.9(14) . . . .
C19 N4 C17 C16 140.1(13) . . . .
C20 N4 C17 C16 71(2) . . . .
C21 N4 C17 C18 -137.6(12) . . . .
C19 N4 C17 C18 -14.8(13) . . . .
C16 N4 C17 C18 -154.9(14) . . . .
C20 N4 C17 C18 -83(2) . . . .
C21 N4 C17 C20 -62.7(17) . . . 2_655
C18 N4 C17 C20 74.9(15) . . . 2_655
C19 N4 C17 C20 60.1(17) . . . 2_655
C16 N4 C17 C20 -80.0(16) . . . 2_655
C20 N4 C17 C20 -9(3) . . . 2_655
C21 N4 C18 C19 -76(2) . . . .
C16 N4 C18 C19 -139.5(13) . . . .
C17 N4 C18 C19 -161.9(15) . . . .
C20 N4 C18 C19 -21.0(14) . . . .
C21 N4 C18 C17 86(2) . . . .
C19 N4 C18 C17 161.9(15) . . . .
C16 N4 C18 C17 22.4(13) . . . .
C20 N4 C18 C17 140.9(11) . . . .
C21 N4 C18 C21 9(3) . . . 2_655
C19 N4 C18 C21 84.9(17) . . . 2_655
C16 N4 C18 C21 -54.5(18) . . . 2_655
C17 N4 C18 C21 -77.0(16) . . . 2_655
C20 N4 C18 C21 63.9(17) . . . 2_655
C21 N4 C18 C16 -30(2) . . . 2_655
C19 N4 C18 C16 45.5(11) . . . 2_655
C16 N4 C18 C16 -94.0(12) . . . 2_655
C17 N4 C18 C16 -116.4(12) . . . 2_655
C20 N4 C18 C16 24.5(12) . . . 2_655
C16 C17 C18 C19 -4(3) . . . .
N4 C17 C18 C19 20.3(17) . . . .
C20 C17 C18 C19 -92(2) 2_655 . . .
C16 C17 C18 N4 -23.9(13) . . . .
C20 C17 C18 N4 -112.4(11) 2_655 . . .
C16 C17 C18 C21 88.3(16) . . . 2_655
N4 C17 C18 C21 112.2(11) . . . 2_655
C20 C17 C18 C21 -0.2(12) 2_655 . . 2_655
C16 C17 C18 C16 50(2) . . . 2_655
N4 C17 C18 C16 74.3(11) . . . 2_655
C20 C17 C18 C16 -38.2(14) 2_655 . . 2_655
C17 C18 C19 N4 -19.8(16) . . . .
C21 C18 C19 N4 -108.8(13) 2_655 . . .
C16 C18 C19 N4 -108.7(13) 2_655 . . .
N4 C18 C19 C16 108.7(13) . . . 2_655
C17 C18 C19 C16 89(2) . . . 2_655
C21 C18 C19 C16 0.0(16) 2_655 . . 2_655
N4 C18 C19 C20 21.8(14) . . . .
C17 C18 C19 C20 2(3) . . . .
C21 C18 C19 C20 -87.0(18) 2_655 . . .
C16 C18 C19 C20 -87.0(18) 2_655 . . .
C21 N4 C19 C18 139.1(13) . . . .
C16 N4 C19 C18 75(2) . . . .
C17 N4 C19 C18 16.2(14) . . . .
C20 N4 C19 C18 157.9(14) . . . .
C21 N4 C19 C16 56.1(17) . . . 2_655
C18 N4 C19 C16 -83.0(17) . . . 2_655
C16 N4 C19 C16 -8(3) . . . 2_655
C17 N4 C19 C16 -66.8(17) . . . 2_655
C20 N4 C19 C16 75.0(15) . . . 2_655
C21 N4 C19 C20 -18.8(12) . . . .
C18 N4 C19 C20 -157.9(14) . . . .
C16 N4 C19 C20 -83(2) . . . .
C17 N4 C19 C20 -141.7(11) . . . .
C18 N4 C20 C21 -139.2(13) . . . .
C19 N4 C20 C21 -157.5(14) . . . .
C16 N4 C20 C21 -17.8(13) . . . .
C17 N4 C20 C21 -74(2) . . . .
C21 N4 C20 C17 82.2(16) . . . 2_655
C18 N4 C20 C17 -56.9(17) . . . 2_655
C19 N4 C20 C17 -75.3(15) . . . 2_655
C16 N4 C20 C17 64.5(16) . . . 2_655
C17 N4 C20 C17 9(3) . . . 2_655
C21 N4 C20 C19 157.5(14) . . . .
C18 N4 C20 C19 18.3(12) . . . .
C16 N4 C20 C19 139.7(12) . . . .
C17 N4 C20 C19 84(2) . . . .
C18 C19 C20 C21 -1(2) . . . .
N4 C19 C20 C21 21.8(14) . . . .
C16 C19 C20 C21 -90.9(17) 2_655 . . .
C18 C19 C20 N4 -22.5(15) . . . .
C16 C19 C20 N4 -112.7(13) 2_655 . . .
C18 C19 C20 C17 91.2(19) . . . 2_655
N4 C19 C20 C17 113.7(12) . . . 2_655
C16 C19 C20 C17 1.0(14) 2_655 . . 2_655
N4 C20 C21 C16 22.4(17) . . . .
C17 C20 C21 C16 -88(2) 2_655 . . .
C19 C20 C21 C16 2(3) . . . .
C17 C20 C21 N4 -110.2(11) 2_655 . . .
C19 C20 C21 N4 -20.9(13) . . . .
N4 C20 C21 C18 110.4(11) . . . 2_655
C17 C20 C21 C18 0.3(13) 2_655 . . 2_655
C19 C20 C21 C18 89.6(16) . . . 2_655
C17 C16 C21 C20 -3(3) . . . .
N4 C16 C21 C20 -23.2(17) . . . .
C19 C16 C21 C20 92(2) 2_655 . . .
C18 C16 C21 C20 92(2) 2_655 . . .
C17 C16 C21 N4 19.8(15) . . . .
C19 C16 C21 N4 115.0(13) 2_655 . . .
C18 C16 C21 N4 115.0(13) 2_655 . . .
C17 C16 C21 C18 -95.2(19) . . . 2_655
N4 C16 C21 C18 -115.0(13) . . . 2_655
C19 C16 C21 C18 0.0(14) 2_655 . . 2_655
C18 N4 C21 C20 76(2) . . . .
C19 N4 C21 C20 21.5(14) . . . .
C16 N4 C21 C20 159.6(15) . . . .
C17 N4 C21 C20 142.4(12) . . . .
C18 N4 C21 C16 -84(2) . . . .
C19 N4 C21 C16 -138.1(13) . . . .
C17 N4 C21 C16 -17.2(14) . . . .
C20 N4 C21 C16 -159.6(15) . . . .
C18 N4 C21 C18 -9(3) . . . 2_655
C19 N4 C21 C18 -63.7(18) . . . 2_655
C16 N4 C21 C18 74.5(16) . . . 2_655
C17 N4 C21 C18 57.2(19) . . . 2_655
C20 N4 C21 C18 -85.1(17) . . . 2_655
